data_7003210
loop_
_publ_author_name
'Fu, Da-Wei'
'Ye, Heng-Yun'
'Ye, Qiong'
'Pan, Ke-Ji'
'Xiong, Ren-Gen'

_publ_section_title
;
 Ferroelectric metal--organic coordination polymer with a high
 dielectric constant
;
_journal_issue 7
_journal_name_full 'Dalton Transactions'
_journal_page_first 874
_journal_page_last 877
_journal_paper_doi 10.1039/b714293e
_journal_year 2008
_chemical_absolute_configuration rm
_chemical_formula_sum 'C29 H28 Br1.5 Cu2.5 N5 O'
_chemical_formula_weight 741.28
_chemical_name_systematic
;
?
;
_space_group_IT_number 5
_symmetry_cell_setting monoclinic
_symmetry_space_group_name_Hall 'C 2y'
_symmetry_space_group_name_H-M 'C 1 2 1'
_atom_sites_solution_hydrogens geom
_atom_sites_solution_primary direct
_atom_sites_solution_secondary difmap
_audit_creation_method SHELXL-97
_cell_angle_alpha 90.00
_cell_angle_beta 104.471(6)
_cell_angle_gamma 90.00
_cell_formula_units_Z 4
_cell_length_a 30.762(10)
_cell_length_b 8.711(3)
_cell_length_c 10.642(3)
_cell_measurement_reflns_used 1256
_cell_measurement_temperature 293(2)
_cell_measurement_theta_max 26.22
_cell_measurement_theta_min 2.61
_cell_volume 2761.2(15)
_computing_cell_refinement SMART
_computing_data_collection 'SMART (Bruker, 2000)'
_computing_data_reduction 'SAINT (Bruker, 2000)'
_computing_molecular_graphics SHELXTL
_computing_publication_material SHELXTL
_computing_structure_refinement 'SHELXL-97 (Sheldrick, 1997)'
_computing_structure_solution 'SHELXS-97 (Sheldrick, 1990)'
_diffrn_ambient_temperature 293(2)
_diffrn_measured_fraction_theta_full 0.992
_diffrn_measured_fraction_theta_max 0.992
_diffrn_measurement_device_type 'Bruker Smart Apex CCD area detector'
_diffrn_radiation_monochromator graphite
_diffrn_radiation_source 'fine-focus sealed tube'
_diffrn_radiation_type MoK\a
_diffrn_radiation_wavelength 0.71073
_diffrn_reflns_av_R_equivalents 0.0893
_diffrn_reflns_av_sigmaI/netI 0.1098
_diffrn_reflns_limit_h_max 27
_diffrn_reflns_limit_h_min -36
_diffrn_reflns_limit_k_max 10
_diffrn_reflns_limit_k_min -9
_diffrn_reflns_limit_l_max 12
_diffrn_reflns_limit_l_min -12
_diffrn_reflns_number 6895
_diffrn_reflns_theta_full 24.83
_diffrn_reflns_theta_max 24.83
_diffrn_reflns_theta_min 2.10
_exptl_absorpt_coefficient_mu 4.119
_exptl_absorpt_correction_T_max 0.781
_exptl_absorpt_correction_T_min 0.680
_exptl_absorpt_correction_type multi-scan
_exptl_absorpt_process_details 'SADABS, Bruker(2000)'
_exptl_crystal_colour colorless
_exptl_crystal_density_diffrn 1.783
_exptl_crystal_density_method 'not measured'
_exptl_crystal_description block
_exptl_crystal_F_000 1480
_exptl_crystal_size_max 0.12
_exptl_crystal_size_mid 0.08
_exptl_crystal_size_min 0.06
_refine_diff_density_max 1.030
_refine_diff_density_min -1.517
_refine_diff_density_rms 0.201
_refine_ls_abs_structure_details 'Flack H D (1983), Acta Cryst. A39, 876-881'
_refine_ls_abs_structure_Flack -0.02(3)
_refine_ls_extinction_method none
_refine_ls_goodness_of_fit_ref 0.987
_refine_ls_hydrogen_treatment constr
_refine_ls_matrix_type full
_refine_ls_number_parameters 353
_refine_ls_number_reflns 4439
_refine_ls_number_restraints 2
_refine_ls_restrained_S_all 0.987
_refine_ls_R_factor_all 0.0989
_refine_ls_R_factor_gt 0.0779
_refine_ls_shift/su_max 0.000
_refine_ls_shift/su_mean 0.000
_refine_ls_structure_factor_coef Fsqd
_refine_ls_weighting_details 'calc w=1/[\s^2^(Fo^2^)+(0.1286P)^2^+0.0000P] where P=(Fo^2^+2Fc^2^)/3'
_refine_ls_weighting_scheme calc
_refine_ls_wR_factor_gt 0.1955
_refine_ls_wR_factor_ref 0.2073
_reflns_number_gt 3145
_reflns_number_total 4439
_reflns_threshold_expression >2sigma(I)
_cod_data_source_file b714293e.txt
_cod_data_source_block 2
_cod_original_sg_symbol_H-M C2
_cod_original_formula_sum 'C29 H28 Br1.50 Cu2.50 N5 O'
_cod_database_code 7003210

loop_
_symmetry_equiv_pos_as_xyz
'x, y, z'
'-x, y, -z'
'x+1/2, y+1/2, z'
'-x+1/2, y+1/2, -z'

loop_
_atom_site_label
_atom_site_type_symbol
_atom_site_fract_x
_atom_site_fract_y
_atom_site_fract_z
_atom_site_U_iso_or_equiv
_atom_site_adp_type
_atom_site_occupancy
_atom_site_symmetry_multiplicity
_atom_site_calc_flag
_atom_site_refinement_flags
_atom_site_disorder_assembly
_atom_site_disorder_group
Cu3 Cu 0.41744(5) -0.0374(2) 0.46016(15) 0.0517(5) Uani 1 1 d . . .
Cu2 Cu 0.27714(6) -0.09768(18) 0.11285(16) 0.0507(5) Uani 1 1 d . . .
Br2 Br 0.43817(4) -0.35816(16) 0.55438(14) 0.0519(4) Uani 1 1 d . . .
N2 N 0.3836(3) 0.4045(11) 1.1607(8) 0.0280(19) Uani 1 1 d . . .
N3 N 0.3389(3) -0.0840(11) 0.2237(10) 0.039(2) Uani 1 1 d . . .
C27 C 0.3201(3) 0.3909(13) 1.2786(11) 0.028(2) Uani 1 1 d . . .
N1 N 0.3989(3) 0.0791(13) 0.6128(10) 0.039(2) Uani 1 1 d . . .
C26 C 0.2888(3) 0.4141(13) 1.5018(10) 0.030(2) Uani 1 1 d . . .
C25 C 0.3965(4) 0.3324(14) 1.0427(10) 0.034(3) Uani 1 1 d . . .
H25A H 0.3992 0.2215 1.0584 0.041 Uiso 1 1 calc R . .
C24 C 0.3707(4) -0.0713(14) 0.3109(11) 0.038(3) Uani 1 1 d . . .
C23 C 0.3712(4) 0.0218(13) 0.6807(11) 0.030(3) Uani 1 1 d . . .
C22 C 0.2933(4) 0.5437(14) 1.4336(12) 0.038(3) Uani 1 1 d . . .
H22A H 0.2855 0.6388 1.4614 0.045 Uiso 1 1 calc R . .
C21 C 0.3001(4) 0.2711(13) 1.4581(12) 0.036(3) Uani 1 1 d . . .
H21A H 0.2973 0.1827 1.5044 0.044 Uiso 1 1 calc R . .
C20 C 0.2724(4) 0.4202(15) 1.6172(11) 0.038(3) Uani 1 1 d . . .
C19 C 0.4663(4) 0.4603(18) 1.1714(13) 0.051(4) Uani 1 1 d . . .
H19A H 0.4978 0.4805 1.1734 0.061 Uiso 1 1 calc R . .
C18 C 0.3594(4) 0.1065(13) 0.7826(11) 0.034(3) Uani 1 1 d . . .
C17 C 0.3354(4) 0.3735(15) 1.1547(11) 0.037(3) Uani 1 1 d . . .
H17A H 0.3287 0.2694 1.1235 0.044 Uiso 1 1 calc R . .
H17B H 0.3173 0.4416 1.0903 0.044 Uiso 1 1 calc R . .
C16 C 0.4147(4) 0.3330(14) 1.2829(11) 0.035(3) Uani 1 1 d . . .
H16A H 0.4096 0.3824 1.3597 0.042 Uiso 1 1 calc R . .
H16B H 0.4078 0.2247 1.2870 0.042 Uiso 1 1 calc R . .
C15 C 0.3919(4) 0.5760(13) 1.1681(12) 0.039(3) Uani 1 1 d . . .
H15A H 0.3818 0.6180 1.2403 0.047 Uiso 1 1 calc R . .
H15B H 0.3746 0.6240 1.0892 0.047 Uiso 1 1 calc R . .
C14 C 0.3617(5) 0.3554(14) 0.9103(12) 0.042(3) Uani 1 1 d . . .
H14A H 0.3317 0.3256 0.9176 0.050 Uiso 1 1 calc R . .
N4 N 0.2596(4) 0.4172(14) 1.7088(11) 0.051(3) Uani 1 1 d . . .
C13 C 0.3149(4) 0.2609(14) 1.3517(12) 0.037(3) Uani 1 1 d . . .
H13A H 0.3220 0.1648 1.3245 0.045 Uiso 1 1 calc R . .
C12 C 0.4426(4) 0.3901(17) 1.0411(12) 0.044(3) Uani 1 1 d . . .
H12A H 0.4399 0.4666 0.9734 0.053 Uiso 1 1 calc R . .
H12B H 0.4604 0.3056 1.0216 0.053 Uiso 1 1 calc R . .
C11 C 0.3747(4) 0.2624(14) 0.8075(11) 0.037(3) Uani 1 1 d . . .
C10 C 0.4137(4) 0.217(2) 0.6398(13) 0.054(4) Uani 1 1 d . . .
H10A H 0.4337 0.2550 0.5950 0.065 Uiso 1 1 calc R . .
C9 C 0.3521(4) -0.1244(14) 0.6471(12) 0.039(3) Uani 1 1 d . . .
H9A H 0.3597 -0.1799 0.5809 0.047 Uiso 1 1 calc R . .
O1 O 0.3624(4) 0.5160(10) 0.8795(9) 0.068(3) Uani 1 1 d . . .
H1A H 0.3444 0.5327 0.8098 0.102 Uiso 1 1 calc R . .
C8 C 0.3094(4) 0.5338(14) 1.3221(12) 0.039(3) Uani 1 1 d . . .
H8A H 0.3130 0.6224 1.2769 0.047 Uiso 1 1 calc R . .
C7 C 0.4636(4) 0.3521(16) 1.2801(13) 0.047(3) Uani 1 1 d . . .
H7A H 0.4807 0.3931 1.3623 0.057 Uiso 1 1 calc R . .
H7B H 0.4762 0.2533 1.2665 0.057 Uiso 1 1 calc R . .
C6 C 0.4421(5) 0.6142(17) 1.1858(14) 0.055(4) Uani 1 1 d . . .
H6A H 0.4540 0.6527 1.2742 0.066 Uiso 1 1 calc R . .
C5 C 0.4015(5) 0.3171(16) 0.7351(12) 0.048(3) Uani 1 1 d . . .
H5A H 0.4121 0.4175 0.7459 0.057 Uiso 1 1 calc R . .
C4 C 0.3294(5) 0.0381(17) 0.8483(13) 0.055(4) Uani 1 1 d . . .
H4A H 0.3216 0.0900 0.9158 0.066 Uiso 1 1 calc R . .
C3 C 0.3227(5) -0.1855(16) 0.7105(13) 0.048(3) Uani 1 1 d . . .
H3A H 0.3099 -0.2808 0.6851 0.057 Uiso 1 1 calc R . .
C2 C 0.3115(5) -0.1092(18) 0.8109(14) 0.057(4) Uani 1 1 d . . .
H2A H 0.2921 -0.1546 0.8544 0.069 Uiso 1 1 calc R . .
Br1 Br 0.5000 0.0266(9) 0.5000 0.277(5) Uani 1 2 d S . .
N5 N 0.2510(4) 0.1041(14) 0.0274(10) 0.039(3) Uani 1 1 d . . .
C1 C 0.2426(4) 0.2036(16) -0.0233(13) 0.029(3) Uani 1 1 d . . .
Cu1 Cu 0.5000 -0.2450(3) 0.5000 0.0594(7) Uani 1 2 d S . .
C28 C 0.4497(7) 0.735(2) 1.092(2) 0.094(7) Uani 1 1 d D . .
H28A H 0.4437 0.7127 1.0037 0.113 Uiso 1 1 calc R . .
C29 C 0.4654(16) 0.879(3) 1.136(5) 0.25(3) Uani 1 1 d D . .
H29A H 0.4714 0.9017 1.2238 0.303 Uiso 1 1 calc R . .
H29B H 0.4700 0.9528 1.0774 0.303 Uiso 1 1 calc R . .

loop_
_atom_site_aniso_label
_atom_site_aniso_U_11
_atom_site_aniso_U_22
_atom_site_aniso_U_33
_atom_site_aniso_U_23
_atom_site_aniso_U_13
_atom_site_aniso_U_12
Cu3 0.0350(9) 0.0806(13) 0.0372(9) -0.0169(8) 0.0046(7) 0.0008(8)
Cu2 0.0520(10) 0.0349(8) 0.0518(10) -0.0002(8) -0.0123(8) -0.0010(7)
Br2 0.0485(8) 0.0530(8) 0.0563(9) 0.0084(7) 0.0170(6) 0.0057(7)
N2 0.029(5) 0.024(4) 0.031(5) -0.005(4) 0.006(4) 0.001(4)
N3 0.040(6) 0.021(5) 0.055(6) -0.010(5) 0.010(5) 0.002(4)
C27 0.025(6) 0.022(5) 0.037(6) -0.008(5) 0.008(5) 0.005(5)
N1 0.037(6) 0.046(6) 0.037(6) -0.016(5) 0.014(5) -0.018(5)
C26 0.029(6) 0.029(6) 0.032(6) -0.003(5) 0.006(5) -0.002(5)
C25 0.042(7) 0.040(7) 0.023(6) -0.006(5) 0.014(5) 0.005(5)
C24 0.031(6) 0.044(8) 0.037(7) -0.004(6) 0.005(5) 0.005(5)
C23 0.025(6) 0.039(7) 0.028(6) -0.010(5) 0.009(5) 0.003(5)
C22 0.044(7) 0.031(7) 0.040(7) -0.016(6) 0.016(6) 0.001(5)
C21 0.040(7) 0.025(6) 0.050(8) 0.003(6) 0.022(6) 0.008(5)
C20 0.037(7) 0.047(8) 0.030(6) -0.008(6) 0.008(5) 0.001(6)
C19 0.028(6) 0.078(10) 0.046(8) -0.013(7) 0.006(6) -0.013(7)
C18 0.033(6) 0.042(8) 0.029(6) -0.002(5) 0.014(5) -0.005(5)
C17 0.028(6) 0.047(8) 0.033(6) -0.008(5) 0.005(5) -0.001(5)
C16 0.034(7) 0.041(7) 0.030(6) 0.002(6) 0.007(5) 0.000(5)
C15 0.055(8) 0.027(6) 0.035(7) -0.009(5) 0.012(6) -0.006(6)
C14 0.055(8) 0.037(7) 0.033(7) -0.009(5) 0.013(6) 0.000(6)
N4 0.056(7) 0.051(7) 0.051(7) -0.001(6) 0.022(6) -0.003(5)
C13 0.042(7) 0.026(6) 0.051(8) -0.001(6) 0.024(6) 0.007(5)
C12 0.040(7) 0.054(8) 0.044(7) -0.018(6) 0.021(6) -0.012(6)
C11 0.046(7) 0.040(7) 0.024(6) -0.008(5) 0.009(5) 0.004(6)
C10 0.039(7) 0.093(12) 0.037(7) -0.006(8) 0.021(6) -0.013(8)
C9 0.036(7) 0.041(8) 0.042(7) -0.019(6) 0.012(5) 0.003(5)
O1 0.122(9) 0.032(5) 0.037(5) -0.004(4) -0.002(6) 0.025(5)
C8 0.052(8) 0.028(6) 0.040(7) 0.004(5) 0.014(6) 0.011(5)
C7 0.027(7) 0.064(9) 0.047(8) 0.003(7) -0.001(6) 0.006(6)
C6 0.053(8) 0.061(10) 0.051(8) -0.008(7) 0.015(7) -0.024(7)
C5 0.070(10) 0.047(8) 0.028(6) -0.021(6) 0.016(6) -0.023(7)
C4 0.066(10) 0.062(10) 0.049(8) -0.024(7) 0.035(8) -0.023(7)
C3 0.062(9) 0.038(7) 0.043(7) -0.004(6) 0.010(7) -0.012(6)
C2 0.066(10) 0.058(9) 0.058(9) -0.013(8) 0.035(7) -0.028(8)
Br1 0.520(16) 0.134(5) 0.195(6) 0.000 0.125(8) 0.000
N5 0.053(7) 0.045(8) 0.021(5) -0.010(5) 0.013(5) -0.026(6)
C1 0.021(6) 0.028(6) 0.035(7) -0.014(6) 0.002(5) -0.003(5)
Cu1 0.0542(15) 0.0796(19) 0.0443(14) 0.000 0.0123(11) 0.000
C28 0.120(15) 0.076(13) 0.116(15) -0.036(12) 0.086(13) -0.058(12)
C29 0.39(7) 0.09(2) 0.37(6) -0.03(3) 0.27(6) -0.04(3)

loop_
_atom_type_symbol
_atom_type_description
_atom_type_scat_dispersion_real
_atom_type_scat_dispersion_imag
_atom_type_scat_source
Cu Cu 0.3201 1.2651 'International Tables Vol C Tables 4.2.6.8 and 6.1.1.4'
C C 0.0033 0.0016 'International Tables Vol C Tables 4.2.6.8 and 6.1.1.4'
O O 0.0106 0.0060 'International Tables Vol C Tables 4.2.6.8 and 6.1.1.4'
N N 0.0061 0.0033 'International Tables Vol C Tables 4.2.6.8 and 6.1.1.4'
H H 0.0000 0.0000 'International Tables Vol C Tables 4.2.6.8 and 6.1.1.4'
Br Br -0.2901 2.4595 'International Tables Vol C Tables 4.2.6.8 and 6.1.1.4'

loop_
_geom_angle_atom_site_label_1
_geom_angle_atom_site_label_2
_geom_angle_atom_site_label_3
_geom_angle
_geom_angle_site_symmetry_1
_geom_angle_site_symmetry_3
_geom_angle_publ_flag
C24 Cu3 N1 115.4(4) . . ?
C24 Cu3 Br1 134.4(4) . . ?
N1 Cu3 Br1 102.6(3) . . ?
C24 Cu3 Cu1 117.2(4) . . ?
N1 Cu3 Cu1 123.5(3) . . ?
Br1 Cu3 Cu1 48.97(17) . . ?
N3 Cu2 C1 118.1(4) . 4_545 ?
N3 Cu2 N5 115.2(4) . . ?
C1 Cu2 N5 119.6(4) 4_545 . ?
N3 Cu2 N4 95.5(4) . 4_547 ?
C1 Cu2 N4 105.8(5) 4_545 4_547 ?
N5 Cu2 N4 95.3(4) . 4_547 ?
C17 N2 C15 109.5(8) . . ?
C17 N2 C16 111.3(9) . . ?
C15 N2 C16 107.0(9) . . ?
C17 N2 C25 110.3(8) . . ?
C15 N2 C25 111.7(9) . . ?
C16 N2 C25 106.9(8) . . ?
C24 N3 Cu2 165.1(10) . . ?
C8 C27 C13 117.8(10) . . ?
C8 C27 C17 121.9(11) . . ?
C13 C27 C17 120.3(10) . . ?
C10 N1 C23 117.6(11) . . ?
C10 N1 Cu3 118.0(9) . . ?
C23 N1 Cu3 124.4(8) . . ?
C22 C26 C21 119.3(10) . . ?
C22 C26 C20 121.7(11) . . ?
C21 C26 C20 119.0(11) . . ?
C12 C25 N2 107.9(9) . . ?
C12 C25 C14 112.5(10) . . ?
N2 C25 C14 115.2(9) . . ?
C12 C25 H25A 106.9 . . ?
N2 C25 H25A 106.9 . . ?
C14 C25 H25A 106.9 . . ?
N3 C24 Cu3 173.3(10) . . ?
N1 C23 C9 118.6(10) . . ?
N1 C23 C18 122.1(10) . . ?
C9 C23 C18 119.3(10) . . ?
C26 C22 C8 120.2(11) . . ?
C26 C22 H22A 119.9 . . ?
C8 C22 H22A 119.9 . . ?
C13 C21 C26 120.6(11) . . ?
C13 C21 H21A 119.7 . . ?
C26 C21 H21A 119.7 . . ?
N4 C20 C26 176.6(14) . . ?
C7 C19 C12 109.9(12) . . ?
C7 C19 C6 110.0(11) . . ?
C12 C19 C6 107.6(11) . . ?
C7 C19 H19A 109.8 . . ?
C12 C19 H19A 109.8 . . ?
C6 C19 H19A 109.8 . . ?
C4 C18 C23 118.4(11) . . ?
C4 C18 C11 121.8(11) . . ?
C23 C18 C11 119.5(10) . . ?
N2 C17 C27 117.8(9) . . ?
N2 C17 H17A 107.8 . . ?
C27 C17 H17A 107.8 . . ?
N2 C17 H17B 107.8 . . ?
C27 C17 H17B 107.8 . . ?
H17A C17 H17B 107.2 . . ?
C7 C16 N2 110.3(9) . . ?
C7 C16 H16A 109.6 . . ?
N2 C16 H16A 109.6 . . ?
C7 C16 H16B 109.6 . . ?
N2 C16 H16B 109.6 . . ?
H16A C16 H16B 108.1 . . ?
N2 C15 C6 111.7(10) . . ?
N2 C15 H15A 109.3 . . ?
C6 C15 H15A 109.3 . . ?
N2 C15 H15B 109.3 . . ?
C6 C15 H15B 109.3 . . ?
H15A C15 H15B 107.9 . . ?
O1 C14 C11 109.8(11) . . ?
O1 C14 C25 106.6(10) . . ?
C11 C14 C25 110.2(10) . . ?
O1 C14 H14A 110.1 . . ?
C11 C14 H14A 110.1 . . ?
C25 C14 H14A 110.1 . . ?
C20 N4 Cu2 172.7(10) . 4_557 ?
C21 C13 C27 122.1(11) . . ?
C21 C13 H13A 119.0 . . ?
C27 C13 H13A 119.0 . . ?
C25 C12 C19 111.2(10) . . ?
C25 C12 H12A 109.4 . . ?
C19 C12 H12A 109.4 . . ?
C25 C12 H12B 109.4 . . ?
C19 C12 H12B 109.4 . . ?
H12A C12 H12B 108.0 . . ?
C5 C11 C18 116.5(11) . . ?
C5 C11 C14 122.7(12) . . ?
C18 C11 C14 120.8(11) . . ?
N1 C10 C5 125.0(12) . . ?
N1 C10 H10A 117.5 . . ?
C5 C10 H10A 117.5 . . ?
C3 C9 C23 120.7(11) . . ?
C3 C9 H9A 119.6 . . ?
C23 C9 H9A 119.6 . . ?
C14 O1 H1A 109.5 . . ?
C27 C8 C22 120.0(11) . . ?
C27 C8 H8A 120.0 . . ?
C22 C8 H8A 120.0 . . ?
C19 C7 C16 109.2(10) . . ?
C19 C7 H7A 109.8 . . ?
C16 C7 H7A 109.8 . . ?
C19 C7 H7B 109.8 . . ?
C16 C7 H7B 109.8 . . ?
H7A C7 H7B 108.3 . . ?
C28 C6 C15 112.6(14) . . ?
C28 C6 C19 112.2(13) . . ?
C15 C6 C19 106.9(10) . . ?
C28 C6 H6A 108.3 . . ?
C15 C6 H6A 108.3 . . ?
C19 C6 H6A 108.3 . . ?
C11 C5 C10 119.1(12) . . ?
C11 C5 H5A 120.4 . . ?
C10 C5 H5A 120.4 . . ?
C2 C4 C18 119.8(12) . . ?
C2 C4 H4A 120.1 . . ?
C18 C4 H4A 120.1 . . ?
C9 C3 C2 121.5(12) . . ?
C9 C3 H3A 119.3 . . ?
C2 C3 H3A 119.3 . . ?
C3 C2 C4 120.2(12) . . ?
C3 C2 H2A 119.9 . . ?
C4 C2 H2A 119.9 . . ?
Cu1 Br1 Cu3 77.26(17) . . ?
Cu1 Br1 Cu3 77.26(17) . 2_656 ?
Cu3 Br1 Cu3 154.5(3) . 2_656 ?
C1 N5 Cu2 169.6(11) . . ?
N5 C1 Cu2 175.2(12) . 4 ?
Br2 Cu1 Br2 130.16(15) . 2_656 ?
Br2 Cu1 Br1 114.92(7) . . ?
Br2 Cu1 Br1 114.92(7) 2_656 . ?
Br2 Cu1 Cu3 65.50(6) . . ?
Br2 Cu1 Cu3 155.88(7) 2_656 . ?
Br1 Cu1 Cu3 53.78(6) . . ?
Br2 Cu1 Cu3 155.88(7) . 2_656 ?
Br2 Cu1 Cu3 65.50(6) 2_656 2_656 ?
Br1 Cu1 Cu3 53.78(6) . 2_656 ?
Cu3 Cu1 Cu3 107.55(11) . 2_656 ?
C29 C28 C6 120(3) . . ?
C29 C28 H28A 119.8 . . ?
C6 C28 H28A 119.8 . . ?
C28 C29 H29A 120.0 . . ?
C28 C29 H29B 120.0 . . ?
H29A C29 H29B 120.0 . . ?

loop_
_geom_bond_atom_site_label_1
_geom_bond_atom_site_label_2
_geom_bond_distance
_geom_bond_site_symmetry_2
_geom_bond_publ_flag
Cu3 C24 1.880(12) . ?
Cu3 N1 2.112(10) . ?
Cu3 Br1 2.530(2) . ?
Cu3 Cu1 3.059(3) . ?
Cu2 N3 1.973(10) . ?
Cu2 C1 1.996(16) 4_545 ?
Cu2 N5 2.049(14) . ?
Cu2 N4 2.444(12) 4_547 ?
Br2 Cu1 2.3398(19) . ?
N2 C17 1.493(14) . ?
N2 C15 1.515(16) . ?
N2 C16 1.541(14) . ?
N2 C25 1.542(13) . ?
N3 C24 1.174(14) . ?
C27 C8 1.396(16) . ?
C27 C13 1.405(17) . ?
C27 C17 1.514(15) . ?
N1 C10 1.290(19) . ?
N1 C23 1.343(15) . ?
C26 C22 1.368(17) . ?
C26 C21 1.404(16) . ?
C26 C20 1.440(16) . ?
C25 C12 1.508(17) . ?
C25 C14 1.555(17) . ?
C25 H25A 0.9800 . ?
C23 C9 1.411(17) . ?
C23 C18 1.432(15) . ?
C22 C8 1.398(16) . ?
C22 H22A 0.9300 . ?
C21 C13 1.323(16) . ?
C21 H21A 0.9300 . ?
C20 N4 1.139(15) . ?
C19 C7 1.51(2) . ?
C19 C12 1.524(17) . ?
C19 C6 1.56(2) . ?
C19 H19A 0.9800 . ?
C18 C4 1.420(16) . ?
C18 C11 1.440(17) . ?
C17 H17A 0.9700 . ?
C17 H17B 0.9700 . ?
C16 C7 1.520(16) . ?
C16 H16A 0.9700 . ?
C16 H16B 0.9700 . ?
C15 C6 1.542(17) . ?
C15 H15A 0.9700 . ?
C15 H15B 0.9700 . ?
C14 O1 1.439(17) . ?
C14 C11 1.493(16) . ?
C14 H14A 0.9800 . ?
N4 Cu2 2.444(12) 4_557 ?
C13 H13A 0.9300 . ?
C12 H12A 0.9700 . ?
C12 H12B 0.9700 . ?
C11 C5 1.349(17) . ?
C10 C5 1.458(19) . ?
C10 H10A 0.9300 . ?
C9 C3 1.366(18) . ?
C9 H9A 0.9300 . ?
O1 H1A 0.8200 . ?
C8 H8A 0.9300 . ?
C7 H7A 0.9700 . ?
C7 H7B 0.9700 . ?
C6 C28 1.51(2) . ?
C6 H6A 0.9800 . ?
C5 H5A 0.9300 . ?
C4 C2 1.41(2) . ?
C4 H4A 0.9300 . ?
C3 C2 1.373(19) . ?
C3 H3A 0.9300 . ?
C2 H2A 0.9300 . ?
Br1 Cu1 2.366(8) . ?
Br1 Cu3 2.530(2) 2_656 ?
N5 C1 1.019(13) . ?
C1 Cu2 1.996(16) 4 ?
Cu1 Br2 2.3398(19) 2_656 ?
Cu1 Cu3 3.059(3) 2_656 ?
C28 C29 1.381(10) . ?
C28 H28A 0.9300 . ?
C29 H29A 0.9300 . ?
C29 H29B 0.9300 . ?
